data_1574655
loop_
_publ_author_name
'Zhang, Chonghe'
'Dabringhaus, Philipp'
'Tra, Bi Youan E.'
'Gilliard, Robert J.'
'Cummins, Christopher C.'

_publ_section_title
;
 Hexamethylbenzene elimination enables the generation of transient,
 sterically unhindered multiply bonded boron species
;
_journal_issue 26
_journal_name_full 'Chemical Science'
_journal_page_first 11841
_journal_page_last 11848
_journal_paper_doi 10.1039/D5SC02645H
_journal_volume 16
_journal_year 2025
_chemical_formula_moiety 'C37 H43 B N2 O'
_chemical_formula_sum 'C37 H43 B N2 O'
_chemical_formula_weight 542.54
_space_group_crystal_system monoclinic
_space_group_IT_number 15
_space_group_name_Hall '-C 2yc'
_space_group_name_H-M_alt 'C 1 2/c 1'
_atom_sites_solution_hydrogens geom
_audit_creation_date 2025-01-10
_audit_creation_method
;
Olex2 1.5
(compiled 2024.02.16 svn.r378c4104 for OlexSys, GUI svn.r6928)
;
_audit_update_record
;
2025-01-10 deposited with the CCDC.	2025-05-19 downloaded from the CCDC.
;
_cell_angle_alpha 90
_cell_angle_beta 96.787(7)
_cell_angle_gamma 90
_cell_formula_units_Z 8
_cell_length_a 20.640(2)
_cell_length_b 13.099(2)
_cell_length_c 22.222(3)
_cell_measurement_reflns_used 9673
_cell_measurement_temperature 100.00
_cell_measurement_theta_max 30.607
_cell_measurement_theta_min 2.547
_cell_volume 5965.9(13)
_computing_cell_refinement 'SAINT V8.40B (?, 2016)'
_computing_data_reduction 'SAINT V8.40B (?, 2016)'
_computing_molecular_graphics 'Olex2 1.5 (Dolomanov et al., 2009)'
_computing_publication_material 'Olex2 1.5 (Dolomanov et al., 2009)'
_computing_structure_refinement 'XL  (Sheldrick, 2008)'
_diffrn_ambient_temperature 100.00
_diffrn_measured_fraction_theta_full 1.000
_diffrn_measured_fraction_theta_max 1.000
_diffrn_measurement_device_type 'Bruker APEX-II CCD'
_diffrn_measurement_method '\f and \w scans'
_diffrn_radiation_type MoK\a
_diffrn_radiation_wavelength 0.71073
_diffrn_reflns_av_R_equivalents 0.0814
_diffrn_reflns_av_unetI/netI 0.0264
_diffrn_reflns_Laue_measured_fraction_full 1.000
_diffrn_reflns_Laue_measured_fraction_max 1.000
_diffrn_reflns_limit_h_max 28
_diffrn_reflns_limit_h_min -28
_diffrn_reflns_limit_k_max 18
_diffrn_reflns_limit_k_min -18
_diffrn_reflns_limit_l_max 30
_diffrn_reflns_limit_l_min -30
_diffrn_reflns_number 198194
_diffrn_reflns_point_group_measured_fraction_full 1.000
_diffrn_reflns_point_group_measured_fraction_max 1.000
_diffrn_reflns_theta_full 25.242
_diffrn_reflns_theta_max 29.578
_diffrn_reflns_theta_min 1.845
_diffrn_source_current 1.4
_diffrn_source_power 0.07
_diffrn_source_voltage 50.0
_diffrn_standards_number 0
_exptl_absorpt_coefficient_mu 0.071
_exptl_absorpt_correction_T_max 0.7462
_exptl_absorpt_correction_T_min 0.7171
_exptl_absorpt_correction_type multi-scan
_exptl_absorpt_process_details
;
SADABS-2016/2 (Bruker,2016/2) was used for absorption correction.
wR2(int) was 0.1399 before and 0.0665 after correction.
The Ratio of minimum to maximum transmission is 0.9610.
The \l/2 correction factor is Not present.
;
_exptl_crystal_colour colourless
_exptl_crystal_colour_primary colourless
_exptl_crystal_density_diffrn 1.208
_exptl_crystal_description block
_exptl_crystal_F_000 2336
_exptl_crystal_size_max 0.056
_exptl_crystal_size_mid 0.042
_exptl_crystal_size_min 0.024
_refine_diff_density_max 0.320
_refine_diff_density_min -0.245
_refine_diff_density_rms 0.047
_refine_ls_extinction_method none
_refine_ls_goodness_of_fit_ref 1.038
_refine_ls_hydrogen_treatment constr
_refine_ls_matrix_type full
_refine_ls_number_parameters 381
_refine_ls_number_reflns 8370
_refine_ls_number_restraints 0
_refine_ls_restrained_S_all 1.038
_refine_ls_R_factor_all 0.0787
_refine_ls_R_factor_gt 0.0529
_refine_ls_shift/su_max 0.000
_refine_ls_shift/su_mean 0.000
_refine_ls_structure_factor_coef Fsqd
_refine_ls_weighting_details 'w=1/[\s^2^(Fo^2^)+(0.0527P)^2^+7.3327P] where P=(Fo^2^+2Fc^2^)/3'
_refine_ls_weighting_scheme calc
_refine_ls_wR_factor_gt 0.1245
_refine_ls_wR_factor_ref 0.1426
_reflns_Friedel_coverage 0.000
_reflns_number_gt 6243
_reflns_number_total 8370
_reflns_threshold_expression 'I > 2\s(I)'
_cod_data_source_file d5sc02645h3.cif
_cod_data_source_block 8
_cod_depositor_comments 'Adding full bibliography for 1574650--1574657.cif.'
_cod_original_cell_volume 5966.1(16)
_cod_database_code 1574655
_shelx_shelxl_version_number 2019/1
_shelx_space_group_comment
;
The symmetry employed for this shelxl refinement is uniquely defined
by the following loop, which should always be used as a source of
symmetry information in preference to the above space-group names.
They are only intended as comments.
;
_shelx_estimated_absorpt_t_max 0.998
_shelx_estimated_absorpt_t_min 0.996
_olex2_refinement_description
;
1. Fixed Uiso
 At 1.2 times of:
  All C(H) groups
 At 1.5 times of:
  All C(H,H,H) groups
2.a Aromatic/amide H refined with riding coordinates:
 C15(H15), C16(H16), C17(H17), C18(H18), C19(H19), C24(H24), C25(H25),
 C26(H26), C32(H32), C35(H35)
2.b Idealised Me refined as rotating group:
 C4(H4A,H4B,H4C), C5(H5A,H5B,H5C), C7(H7A,H7B,H7C), C9(H9A,H9B,H9C), C11(H11A,
 H11B,H11C), C13(H13A,H13B,H13C), C23(H23A,H23B,H23C), C28(H28A,H28B,H28C),
 C31(H31A,H31B,H31C), C34(H34A,H34B,H34C), C37(H37A,H37B,H37C)
;
_olex2_submission_special_instructions 'No special instructions were received'

loop_
_space_group_symop_operation_xyz
'x, y, z'
'-x, y, -z+1/2'
'x+1/2, y+1/2, z'
'-x+1/2, y+1/2, -z+1/2'
'-x, -y, -z'
'x, -y, z-1/2'
'-x+1/2, -y+1/2, -z'
'x+1/2, -y+1/2, z-1/2'

loop_
_atom_site_label
_atom_site_type_symbol
_atom_site_fract_x
_atom_site_fract_y
_atom_site_fract_z
_atom_site_U_iso_or_equiv
_atom_site_adp_type
_atom_site_occupancy
_atom_site_site_symmetry_order
_atom_site_calc_flag
_atom_site_refinement_flags_posn
_atom_site_refinement_flags_adp
_atom_site_refinement_flags_occupancy
_atom_site_disorder_assembly
_atom_site_disorder_group
O1 O 0.29483(5) 0.55724(8) 0.47565(5) 0.0274(2) Uani 1 1 d . . . . .
N1 N 0.35779(6) 0.58686(10) 0.45926(6) 0.0263(3) Uani 1 1 d . . . . .
C1 C 0.26226(6) 0.51716(10) 0.36886(6) 0.0210(3) Uani 1 1 d . . . . .
B1 B 0.24686(8) 0.51428(12) 0.43608(8) 0.0236(3) Uani 1 1 d . . . . .
N2 N 0.33238(6) 0.49747(9) 0.36564(5) 0.0218(2) Uani 1 1 d . . . . .
C2 C 0.23187(7) 0.61552(11) 0.33576(7) 0.0243(3) Uani 1 1 d . . . . .
C3 C 0.21439(7) 0.51037(11) 0.31055(7) 0.0228(3) Uani 1 1 d . . . . .
C4 C 0.27237(8) 0.68628(13) 0.30126(8) 0.0326(3) Uani 1 1 d . . . . .
H4A H 0.285136 0.746370 0.326142 0.049 Uiso 1 1 calc R U . . .
H4B H 0.246608 0.707878 0.263529 0.049 Uiso 1 1 calc R U . . .
H4C H 0.311561 0.650331 0.291795 0.049 Uiso 1 1 calc R U . . .
C5 C 0.23946(7) 0.48171(12) 0.25087(7) 0.0275(3) Uani 1 1 d . . . . .
H5A H 0.281782 0.514482 0.248572 0.041 Uiso 1 1 calc R U . . .
H5B H 0.208263 0.504798 0.216926 0.041 Uiso 1 1 calc R U . . .
H5C H 0.244449 0.407432 0.248796 0.041 Uiso 1 1 calc R U . . .
C6 C 0.18239(8) 0.66836(11) 0.36893(7) 0.0282(3) Uani 1 1 d . . . . .
C7 C 0.20656(9) 0.76312(13) 0.40347(10) 0.0416(4) Uani 1 1 d . . . . .
H7A H 0.181414 0.773356 0.437726 0.062 Uiso 1 1 calc R U . . .
H7B H 0.201093 0.822465 0.376492 0.062 Uiso 1 1 calc R U . . .
H7C H 0.252832 0.754924 0.418558 0.062 Uiso 1 1 calc R U . . .
C8 C 0.14559(7) 0.47452(11) 0.31288(6) 0.0235(3) Uani 1 1 d . . . . .
C9 C 0.12980(8) 0.37150(12) 0.28475(8) 0.0318(3) Uani 1 1 d . . . . .
H9A H 0.126442 0.377266 0.240520 0.048 Uiso 1 1 calc R U . . .
H9B H 0.088206 0.347191 0.296557 0.048 Uiso 1 1 calc R U . . .
H9C H 0.164464 0.323039 0.298866 0.048 Uiso 1 1 calc R U . . .
C10 C 0.10197(7) 0.53316(11) 0.33750(7) 0.0260(3) Uani 1 1 d . . . . .
C11 C 0.03133(8) 0.50194(13) 0.33669(8) 0.0341(4) Uani 1 1 d . . . . .
H11A H 0.022371 0.442842 0.309960 0.051 Uiso 1 1 calc R U . . .
H11B H 0.003043 0.558828 0.321768 0.051 Uiso 1 1 calc R U . . .
H11C H 0.022795 0.483916 0.377829 0.051 Uiso 1 1 calc R U . . .
C12 C 0.12200(7) 0.63008(11) 0.36924(8) 0.0294(3) Uani 1 1 d . . . . .
C13 C 0.07224(9) 0.68053(15) 0.40404(11) 0.0483(5) Uani 1 1 d . . . . .
H13A H 0.091282 0.741928 0.424203 0.072 Uiso 1 1 calc R U . . .
H13B H 0.059278 0.632977 0.434488 0.072 Uiso 1 1 calc R U . . .
H13C H 0.033857 0.699461 0.376014 0.072 Uiso 1 1 calc R U . . .
C14 C 0.18769(7) 0.47810(11) 0.46976(7) 0.0262(3) Uani 1 1 d . . . . .
C15 C 0.17681(9) 0.53049(13) 0.52298(8) 0.0355(4) Uani 1 1 d . . . . .
H15 H 0.204990 0.585111 0.536827 0.043 Uiso 1 1 calc R U . . .
C16 C 0.12611(10) 0.50449(16) 0.55568(9) 0.0443(5) Uani 1 1 d . . . . .
H16 H 0.119532 0.541686 0.591153 0.053 Uiso 1 1 calc R U . . .
C17 C 0.08501(9) 0.42425(16) 0.53665(9) 0.0428(4) Uani 1 1 d . . . . .
H17 H 0.050087 0.406562 0.558919 0.051 Uiso 1 1 calc R U . . .
C18 C 0.09484(8) 0.37032(14) 0.48552(8) 0.0358(4) Uani 1 1 d . . . . .
H18 H 0.067014 0.314682 0.472817 0.043 Uiso 1 1 calc R U . . .
C19 C 0.14551(7) 0.39683(12) 0.45212(7) 0.0276(3) Uani 1 1 d . . . . .
H19 H 0.151517 0.359023 0.416725 0.033 Uiso 1 1 calc R U . . .
C20 C 0.37430(7) 0.54556(10) 0.41049(7) 0.0225(3) Uani 1 1 d . . . . .
C21 C 0.35327(7) 0.40443(12) 0.33788(6) 0.0252(3) Uani 1 1 d . . . . .
C22 C 0.39179(8) 0.40952(15) 0.28994(7) 0.0347(4) Uani 1 1 d . . . . .
C23 C 0.41532(9) 0.50790(18) 0.26551(8) 0.0461(5) Uani 1 1 d . . . . .
H23A H 0.385615 0.563287 0.273561 0.069 Uiso 1 1 calc R U . . .
H23B H 0.416483 0.501553 0.221709 0.069 Uiso 1 1 calc R U . . .
H23C H 0.459237 0.523068 0.285312 0.069 Uiso 1 1 calc R U . . .
C24 C 0.40954(9) 0.31735(19) 0.26398(8) 0.0479(5) Uani 1 1 d . . . . .
H24 H 0.435289 0.319385 0.231279 0.057 Uiso 1 1 calc R U . . .
C25 C 0.39072(10) 0.22465(18) 0.28453(9) 0.0496(5) Uani 1 1 d . . . . .
H25 H 0.403172 0.163459 0.266042 0.059 Uiso 1 1 calc R U . . .
C26 C 0.35379(9) 0.22051(14) 0.33195(9) 0.0414(4) Uani 1 1 d . . . . .
H26 H 0.341125 0.155993 0.346216 0.050 Uiso 1 1 calc R U . . .
C27 C 0.33450(7) 0.30942(12) 0.35962(7) 0.0285(3) Uani 1 1 d . . . . .
C28 C 0.29659(8) 0.29885(12) 0.41296(8) 0.0325(3) Uani 1 1 d . . . . .
H28A H 0.314349 0.345695 0.445138 0.049 Uiso 1 1 calc R U . . .
H28B H 0.300015 0.228524 0.428041 0.049 Uiso 1 1 calc R U . . .
H28C H 0.250661 0.315434 0.400495 0.049 Uiso 1 1 calc R U . . .
C29 C 0.44612(7) 0.55590(11) 0.40488(7) 0.0237(3) Uani 1 1 d . . . . .
C30 C 0.47125(8) 0.64930(12) 0.38681(7) 0.0302(3) Uani 1 1 d . . . . .
C31 C 0.42916(9) 0.74276(14) 0.37366(11) 0.0482(5) Uani 1 1 d . . . . .
H31A H 0.410007 0.741782 0.331149 0.072 Uiso 1 1 calc R U . . .
H31B H 0.455904 0.804250 0.381336 0.072 Uiso 1 1 calc R U . . .
H31C H 0.394235 0.742917 0.399946 0.072 Uiso 1 1 calc R U . . .
C32 C 0.53789(8) 0.65731(13) 0.38245(7) 0.0317(3) Uani 1 1 d . . . . .
H32 H 0.554630 0.720091 0.369465 0.038 Uiso 1 1 calc R U . . .
C33 C 0.58052(7) 0.57670(12) 0.39646(7) 0.0280(3) Uani 1 1 d . . . . .
C34 C 0.65294(8) 0.58860(15) 0.39332(8) 0.0371(4) Uani 1 1 d . . . . .
H34A H 0.673147 0.622407 0.430182 0.056 Uiso 1 1 calc R U . . .
H34B H 0.659894 0.629955 0.357897 0.056 Uiso 1 1 calc R U . . .
H34C H 0.672691 0.521144 0.389845 0.056 Uiso 1 1 calc R U . . .
C35 C 0.55505(7) 0.48628(12) 0.41615(6) 0.0252(3) Uani 1 1 d . . . . .
H35 H 0.583648 0.430418 0.426188 0.030 Uiso 1 1 calc R U . . .
C36 C 0.48873(7) 0.47469(11) 0.42171(6) 0.0225(3) Uani 1 1 d . . . . .
C37 C 0.46626(7) 0.37689(11) 0.44797(7) 0.0248(3) Uani 1 1 d . . . . .
H37A H 0.426505 0.389698 0.466921 0.037 Uiso 1 1 calc R U . . .
H37B H 0.500471 0.350997 0.478488 0.037 Uiso 1 1 calc R U . . .
H37C H 0.457150 0.326239 0.415622 0.037 Uiso 1 1 calc R U . . .

loop_
_atom_site_aniso_label
_atom_site_aniso_U_11
_atom_site_aniso_U_22
_atom_site_aniso_U_33
_atom_site_aniso_U_23
_atom_site_aniso_U_13
_atom_site_aniso_U_12
O1 0.0252(5) 0.0283(5) 0.0296(5) -0.0048(4) 0.0065(4) -0.0015(4)
N1 0.0217(6) 0.0249(6) 0.0325(7) -0.0014(5) 0.0041(5) -0.0021(5)
C1 0.0188(6) 0.0185(6) 0.0260(7) 0.0012(5) 0.0043(5) 0.0008(5)
B1 0.0268(8) 0.0174(7) 0.0273(8) -0.0010(6) 0.0063(6) 0.0020(6)
N2 0.0188(5) 0.0226(6) 0.0244(6) 0.0007(5) 0.0039(4) 0.0000(4)
C2 0.0224(7) 0.0193(6) 0.0312(7) 0.0041(5) 0.0029(5) -0.0007(5)
C3 0.0212(6) 0.0215(6) 0.0261(7) 0.0011(5) 0.0045(5) 0.0004(5)
C4 0.0251(7) 0.0296(8) 0.0422(9) 0.0139(7) 0.0005(6) -0.0046(6)
C5 0.0248(7) 0.0342(8) 0.0238(7) 0.0022(6) 0.0047(5) 0.0019(6)
C6 0.0290(7) 0.0176(6) 0.0378(8) 0.0007(6) 0.0031(6) 0.0028(5)
C7 0.0395(9) 0.0227(8) 0.0618(12) -0.0092(8) 0.0028(8) 0.0016(7)
C8 0.0232(7) 0.0225(6) 0.0247(7) 0.0029(5) 0.0029(5) -0.0019(5)
C9 0.0330(8) 0.0287(8) 0.0339(8) -0.0049(6) 0.0049(6) -0.0061(6)
C10 0.0224(7) 0.0241(7) 0.0320(7) 0.0049(6) 0.0049(6) -0.0002(5)
C11 0.0242(7) 0.0352(9) 0.0436(9) 0.0017(7) 0.0068(7) -0.0011(6)
C12 0.0269(7) 0.0217(7) 0.0405(9) 0.0007(6) 0.0074(6) 0.0042(6)
C13 0.0370(9) 0.0338(9) 0.0775(15) -0.0136(9) 0.0210(10) 0.0044(8)
C14 0.0277(7) 0.0241(7) 0.0280(7) 0.0009(6) 0.0074(6) 0.0019(6)
C15 0.0388(9) 0.0334(8) 0.0365(9) -0.0073(7) 0.0134(7) -0.0016(7)
C16 0.0484(11) 0.0482(11) 0.0408(10) -0.0080(8) 0.0235(8) 0.0031(9)
C17 0.0380(9) 0.0502(11) 0.0444(10) 0.0053(8) 0.0220(8) 0.0004(8)
C18 0.0332(8) 0.0349(9) 0.0409(9) 0.0070(7) 0.0114(7) -0.0042(7)
C19 0.0290(7) 0.0254(7) 0.0295(7) 0.0027(6) 0.0077(6) -0.0006(6)
C20 0.0213(6) 0.0185(6) 0.0275(7) 0.0034(5) 0.0019(5) -0.0004(5)
C21 0.0214(6) 0.0308(7) 0.0229(7) -0.0048(6) 0.0004(5) 0.0054(6)
C22 0.0231(7) 0.0572(11) 0.0236(7) -0.0018(7) 0.0016(6) 0.0097(7)
C23 0.0279(8) 0.0806(15) 0.0311(9) 0.0115(9) 0.0095(7) 0.0022(9)
C24 0.0313(9) 0.0818(16) 0.0296(9) -0.0165(9) -0.0005(7) 0.0228(9)
C25 0.0436(10) 0.0597(13) 0.0415(10) -0.0253(10) -0.0111(8) 0.0258(9)
C26 0.0372(9) 0.0344(9) 0.0482(10) -0.0170(8) -0.0134(8) 0.0114(7)
C27 0.0257(7) 0.0254(7) 0.0323(8) -0.0072(6) -0.0048(6) 0.0040(6)
C28 0.0305(8) 0.0209(7) 0.0461(9) 0.0027(6) 0.0044(7) -0.0003(6)
C29 0.0205(6) 0.0249(7) 0.0253(7) 0.0024(5) 0.0017(5) -0.0023(5)
C30 0.0263(7) 0.0276(7) 0.0355(8) 0.0099(6) -0.0015(6) -0.0025(6)
C31 0.0305(9) 0.0308(9) 0.0804(15) 0.0244(9) -0.0050(9) -0.0049(7)
C32 0.0274(7) 0.0339(8) 0.0329(8) 0.0097(7) 0.0001(6) -0.0083(6)
C33 0.0241(7) 0.0355(8) 0.0245(7) 0.0000(6) 0.0035(5) -0.0055(6)
C34 0.0247(7) 0.0454(10) 0.0415(9) 0.0025(8) 0.0060(7) -0.0074(7)
C35 0.0242(7) 0.0277(7) 0.0236(7) -0.0024(6) 0.0024(5) 0.0009(6)
C36 0.0241(7) 0.0233(6) 0.0202(6) -0.0016(5) 0.0029(5) -0.0013(5)
C37 0.0263(7) 0.0209(6) 0.0271(7) 0.0012(5) 0.0033(5) 0.0010(5)

loop_
_atom_type_symbol
_atom_type_description
_atom_type_scat_dispersion_real
_atom_type_scat_dispersion_imag
_atom_type_scat_source
C C 0.0033 0.0016 'International Tables Vol C Tables 4.2.6.8 and 6.1.1.4'
H H 0.0000 0.0000 'International Tables Vol C Tables 4.2.6.8 and 6.1.1.4'
B B 0.0013 0.0007 'International Tables Vol C Tables 4.2.6.8 and 6.1.1.4'
N N 0.0061 0.0033 'International Tables Vol C Tables 4.2.6.8 and 6.1.1.4'
O O 0.0106 0.0060 'International Tables Vol C Tables 4.2.6.8 and 6.1.1.4'

loop_
_geom_angle_atom_site_label_1
_geom_angle_atom_site_label_2
_geom_angle_atom_site_label_3
_geom_angle
_geom_angle_site_symmetry_1
_geom_angle_site_symmetry_3
_geom_angle_publ_flag
B1 O1 N1 123.66(11) . . ?
C20 N1 O1 115.69(12) . . ?
B1 C1 C2 110.54(11) . . ?
N2 C1 B1 110.62(12) . . ?
N2 C1 C2 117.21(11) . . ?
N2 C1 C3 118.96(11) . . ?
C3 C1 B1 128.40(12) . . ?
C3 C1 C2 58.20(9) . . ?
O1 B1 C1 113.04(13) . . ?
O1 B1 C14 111.17(13) . . ?
C1 B1 C14 135.72(14) . . ?
C20 N2 C1 114.55(11) . . ?
C20 N2 C21 119.53(11) . . ?
C21 N2 C1 120.48(11) . . ?
C3 C2 C1 59.58(9) . . ?
C3 C2 C4 119.38(13) . . ?
C4 C2 C1 121.53(12) . . ?
C6 C2 C1 113.88(12) . . ?
C6 C2 C3 117.12(12) . . ?
C6 C2 C4 114.54(13) . . ?
C2 C3 C1 62.22(9) . . ?
C2 C3 C5 117.05(12) . . ?
C5 C3 C1 119.78(12) . . ?
C8 C3 C1 120.35(12) . . ?
C8 C3 C2 117.15(12) . . ?
C8 C3 C5 111.84(12) . . ?
C2 C4 H4A 109.5 . . ?
C2 C4 H4B 109.5 . . ?
C2 C4 H4C 109.5 . . ?
H4A C4 H4B 109.5 . . ?
H4A C4 H4C 109.5 . . ?
H4B C4 H4C 109.5 . . ?
C3 C5 H5A 109.5 . . ?
C3 C5 H5B 109.5 . . ?
C3 C5 H5C 109.5 . . ?
H5A C5 H5B 109.5 . . ?
H5A C5 H5C 109.5 . . ?
H5B C5 H5C 109.5 . . ?
C2 C6 C7 115.20(14) . . ?
C12 C6 C2 121.12(14) . . ?
C12 C6 C7 123.62(15) . . ?
C6 C7 H7A 109.5 . . ?
C6 C7 H7B 109.5 . . ?
C6 C7 H7C 109.5 . . ?
H7A C7 H7B 109.5 . . ?
H7A C7 H7C 109.5 . . ?
H7B C7 H7C 109.5 . . ?
C3 C8 C9 115.13(12) . . ?
C10 C8 C3 121.02(13) . . ?
C10 C8 C9 123.83(13) . . ?
C8 C9 H9A 109.5 . . ?
C8 C9 H9B 109.5 . . ?
C8 C9 H9C 109.5 . . ?
H9A C9 H9B 109.5 . . ?
H9A C9 H9C 109.5 . . ?
H9B C9 H9C 109.5 . . ?
C8 C10 C11 122.03(14) . . ?
C8 C10 C12 121.16(13) . . ?
C12 C10 C11 116.75(13) . . ?
C10 C11 H11A 109.5 . . ?
C10 C11 H11B 109.5 . . ?
C10 C11 H11C 109.5 . . ?
H11A C11 H11B 109.5 . . ?
H11A C11 H11C 109.5 . . ?
H11B C11 H11C 109.5 . . ?
C6 C12 C10 121.46(14) . . ?
C6 C12 C13 121.80(15) . . ?
C10 C12 C13 116.68(14) . . ?
C12 C13 H13A 109.5 . . ?
C12 C13 H13B 109.5 . . ?
C12 C13 H13C 109.5 . . ?
H13A C13 H13B 109.5 . . ?
H13A C13 H13C 109.5 . . ?
H13B C13 H13C 109.5 . . ?
C15 C14 B1 117.45(14) . . ?
C19 C14 B1 125.82(13) . . ?
C19 C14 C15 116.72(14) . . ?
C14 C15 H15 119.1 . . ?
C16 C15 C14 121.74(16) . . ?
C16 C15 H15 119.1 . . ?
C15 C16 H16 120.0 . . ?
C17 C16 C15 119.99(16) . . ?
C17 C16 H16 120.0 . . ?
C16 C17 H17 120.1 . . ?
C18 C17 C16 119.87(16) . . ?
C18 C17 H17 120.1 . . ?
C17 C18 H18 119.8 . . ?
C17 C18 C19 120.35(17) . . ?
C19 C18 H18 119.8 . . ?
C14 C19 H19 119.3 . . ?
C18 C19 C14 121.32(15) . . ?
C18 C19 H19 119.3 . . ?
N1 C20 N2 125.94(13) . . ?
N1 C20 C29 113.00(13) . . ?
N2 C20 C29 121.04(12) . . ?
C22 C21 N2 120.32(14) . . ?
C22 C21 C27 120.43(15) . . ?
C27 C21 N2 119.24(12) . . ?
C21 C22 C23 123.48(16) . . ?
C21 C22 C24 117.98(18) . . ?
C24 C22 C23 118.54(16) . . ?
C22 C23 H23A 109.5 . . ?
C22 C23 H23B 109.5 . . ?
C22 C23 H23C 109.5 . . ?
H23A C23 H23B 109.5 . . ?
H23A C23 H23C 109.5 . . ?
H23B C23 H23C 109.5 . . ?
C22 C24 H24 119.1 . . ?
C25 C24 C22 121.79(17) . . ?
C25 C24 H24 119.1 . . ?
C24 C25 H25 120.1 . . ?
C24 C25 C26 119.75(17) . . ?
C26 C25 H25 120.1 . . ?
C25 C26 H26 119.4 . . ?
C25 C26 C27 121.19(19) . . ?
C27 C26 H26 119.4 . . ?
C21 C27 C28 122.91(13) . . ?
C26 C27 C21 118.84(16) . . ?
C26 C27 C28 118.21(16) . . ?
C27 C28 H28A 109.5 . . ?
C27 C28 H28B 109.5 . . ?
C27 C28 H28C 109.5 . . ?
H28A C28 H28B 109.5 . . ?
H28A C28 H28C 109.5 . . ?
H28B C28 H28C 109.5 . . ?
C30 C29 C20 120.08(13) . . ?
C36 C29 C20 120.09(12) . . ?
C36 C29 C30 119.69(13) . . ?
C29 C30 C31 122.53(14) . . ?
C32 C30 C29 119.06(14) . . ?
C32 C30 C31 118.39(14) . . ?
C30 C31 H31A 109.5 . . ?
C30 C31 H31B 109.5 . . ?
C30 C31 H31C 109.5 . . ?
H31A C31 H31B 109.5 . . ?
H31A C31 H31C 109.5 . . ?
H31B C31 H31C 109.5 . . ?
C30 C32 H32 118.9 . . ?
C33 C32 C30 122.16(14) . . ?
C33 C32 H32 118.9 . . ?
C32 C33 C34 121.04(14) . . ?
C32 C33 C35 117.84(14) . . ?
C35 C33 C34 121.05(15) . . ?
C33 C34 H34A 109.5 . . ?
C33 C34 H34B 109.5 . . ?
C33 C34 H34C 109.5 . . ?
H34A C34 H34B 109.5 . . ?
H34A C34 H34C 109.5 . . ?
H34B C34 H34C 109.5 . . ?
C33 C35 H35 118.9 . . ?
C33 C35 C36 122.16(14) . . ?
C36 C35 H35 118.9 . . ?
C29 C36 C37 122.49(13) . . ?
C35 C36 C29 118.95(13) . . ?
C35 C36 C37 118.51(13) . . ?
C36 C37 H37A 109.5 . . ?
C36 C37 H37B 109.5 . . ?
C36 C37 H37C 109.5 . . ?
H37A C37 H37B 109.5 . . ?
H37A C37 H37C 109.5 . . ?
H37B C37 H37C 109.5 . . ?

loop_
_geom_bond_atom_site_label_1
_geom_bond_atom_site_label_2
_geom_bond_distance
_geom_bond_site_symmetry_2
_geom_bond_publ_flag
O1 N1 1.4435(16) . ?
O1 B1 1.365(2) . ?
N1 C20 1.2925(19) . ?
C1 B1 1.564(2) . ?
C1 N2 1.4802(17) . ?
C1 C2 1.5766(19) . ?
C1 C3 1.537(2) . ?
B1 C14 1.579(2) . ?
N2 C20 1.3910(18) . ?
N2 C21 1.4543(18) . ?
C2 C3 1.514(2) . ?
C2 C4 1.516(2) . ?
C2 C6 1.498(2) . ?
C3 C5 1.526(2) . ?
C3 C8 1.5023(19) . ?
C4 H4A 0.9800 . ?
C4 H4B 0.9800 . ?
C4 H4C 0.9800 . ?
C5 H5A 0.9800 . ?
C5 H5B 0.9800 . ?
C5 H5C 0.9800 . ?
C6 C7 1.513(2) . ?
C6 C12 1.344(2) . ?
C7 H7A 0.9800 . ?
C7 H7B 0.9800 . ?
C7 H7C 0.9800 . ?
C8 C9 1.507(2) . ?
C8 C10 1.348(2) . ?
C9 H9A 0.9800 . ?
C9 H9B 0.9800 . ?
C9 H9C 0.9800 . ?
C10 C11 1.512(2) . ?
C10 C12 1.487(2) . ?
C11 H11A 0.9800 . ?
C11 H11B 0.9800 . ?
C11 H11C 0.9800 . ?
C12 C13 1.509(2) . ?
C13 H13A 0.9800 . ?
C13 H13B 0.9800 . ?
C13 H13C 0.9800 . ?
C14 C15 1.408(2) . ?
C14 C19 1.402(2) . ?
C15 H15 0.9500 . ?
C15 C16 1.385(2) . ?
C16 H16 0.9500 . ?
C16 C17 1.385(3) . ?
C17 H17 0.9500 . ?
C17 C18 1.373(3) . ?
C18 H18 0.9500 . ?
C18 C19 1.396(2) . ?
C19 H19 0.9500 . ?
C20 C29 1.5083(19) . ?
C21 C22 1.404(2) . ?
C21 C27 1.406(2) . ?
C22 C23 1.501(3) . ?
C22 C24 1.405(3) . ?
C23 H23A 0.9800 . ?
C23 H23B 0.9800 . ?
C23 H23C 0.9800 . ?
C24 H24 0.9500 . ?
C24 C25 1.370(3) . ?
C25 H25 0.9500 . ?
C25 C26 1.373(3) . ?
C26 H26 0.9500 . ?
C26 C27 1.397(2) . ?
C27 C28 1.502(2) . ?
C28 H28A 0.9800 . ?
C28 H28B 0.9800 . ?
C28 H28C 0.9800 . ?
C29 C30 1.406(2) . ?
C29 C36 1.403(2) . ?
C30 C31 1.510(2) . ?
C30 C32 1.394(2) . ?
C31 H31A 0.9800 . ?
C31 H31B 0.9800 . ?
C31 H31C 0.9800 . ?
C32 H32 0.9500 . ?
C32 C33 1.386(2) . ?
C33 C34 1.513(2) . ?
C33 C35 1.388(2) . ?
C34 H34A 0.9800 . ?
C34 H34B 0.9800 . ?
C34 H34C 0.9800 . ?
C35 H35 0.9500 . ?
C35 C36 1.397(2) . ?
C36 C37 1.504(2) . ?
C37 H37A 0.9800 . ?
C37 H37B 0.9800 . ?
C37 H37C 0.9800 . ?

loop_
_geom_torsion_atom_site_label_1
_geom_torsion_atom_site_label_2
_geom_torsion_atom_site_label_3
_geom_torsion_atom_site_label_4
_geom_torsion
_geom_torsion_site_symmetry_1
_geom_torsion_site_symmetry_2
_geom_torsion_site_symmetry_3
_geom_torsion_site_symmetry_4
_geom_torsion_publ_flag
O1 N1 C20 N2 17.0(2) . . . . ?
O1 N1 C20 C29 -164.27(11) . . . . ?
O1 B1 C14 C15 27.7(2) . . . . ?
O1 B1 C14 C19 -150.95(15) . . . . ?
N1 O1 B1 C1 -9.73(19) . . . . ?
N1 O1 B1 C14 172.79(11) . . . . ?
N1 C20 C29 C30 -77.11(18) . . . . ?
N1 C20 C29 C36 98.46(16) . . . . ?
C1 B1 C14 C15 -148.98(17) . . . . ?
C1 B1 C14 C19 32.4(3) . . . . ?
C1 N2 C20 N1 14.3(2) . . . . ?
C1 N2 C20 C29 -164.31(12) . . . . ?
C1 N2 C21 C22 124.08(15) . . . . ?
C1 N2 C21 C27 -55.96(18) . . . . ?
C1 C2 C3 C5 -111.18(14) . . . . ?
C1 C2 C3 C8 111.82(14) . . . . ?
C1 C2 C6 C7 102.02(16) . . . . ?
C1 C2 C6 C12 -75.32(19) . . . . ?
C1 C3 C8 C9 -110.48(15) . . . . ?
C1 C3 C8 C10 70.91(19) . . . . ?
B1 O1 N1 C20 -18.89(19) . . . . ?
B1 C1 N2 C20 -41.22(16) . . . . ?
B1 C1 N2 C21 112.61(14) . . . . ?
B1 C1 C2 C3 -123.24(13) . . . . ?
B1 C1 C2 C4 128.87(15) . . . . ?
B1 C1 C2 C6 -14.68(17) . . . . ?
B1 C1 C3 C2 92.02(15) . . . . ?
B1 C1 C3 C5 -161.07(14) . . . . ?
B1 C1 C3 C8 -14.8(2) . . . . ?
B1 C14 C15 C16 179.93(17) . . . . ?
B1 C14 C19 C18 179.37(15) . . . . ?
N2 C1 B1 O1 38.54(16) . . . . ?
N2 C1 B1 C14 -144.83(16) . . . . ?
N2 C1 C2 C3 108.77(13) . . . . ?
N2 C1 C2 C4 0.9(2) . . . . ?
N2 C1 C2 C6 -142.68(13) . . . . ?
N2 C1 C3 C2 -105.77(13) . . . . ?
N2 C1 C3 C5 1.13(19) . . . . ?
N2 C1 C3 C8 147.41(13) . . . . ?
N2 C20 C29 C30 101.69(17) . . . . ?
N2 C20 C29 C36 -82.74(18) . . . . ?
N2 C21 C22 C23 1.8(2) . . . . ?
N2 C21 C22 C24 -178.77(14) . . . . ?
N2 C21 C27 C26 178.84(14) . . . . ?
N2 C21 C27 C28 -3.5(2) . . . . ?
C2 C1 B1 O1 -92.97(14) . . . . ?
C2 C1 B1 C14 83.7(2) . . . . ?
C2 C1 N2 C20 86.73(15) . . . . ?
C2 C1 N2 C21 -119.43(14) . . . . ?
C2 C1 C3 C5 106.90(14) . . . . ?
C2 C1 C3 C8 -106.82(14) . . . . ?
C2 C3 C8 C9 177.38(13) . . . . ?
C2 C3 C8 C10 -1.2(2) . . . . ?
C2 C6 C12 C10 0.9(2) . . . . ?
C2 C6 C12 C13 178.05(16) . . . . ?
C3 C1 B1 O1 -158.06(13) . . . . ?
C3 C1 B1 C14 18.6(3) . . . . ?
C3 C1 N2 C20 153.60(12) . . . . ?
C3 C1 N2 C21 -52.56(17) . . . . ?
C3 C1 C2 C4 -107.89(16) . . . . ?
C3 C1 C2 C6 108.55(14) . . . . ?
C3 C2 C6 C7 168.72(14) . . . . ?
C3 C2 C6 C12 -8.6(2) . . . . ?
C3 C8 C10 C11 175.87(14) . . . . ?
C3 C8 C10 C12 -6.8(2) . . . . ?
C4 C2 C3 C1 111.42(14) . . . . ?
C4 C2 C3 C5 0.24(19) . . . . ?
C4 C2 C3 C8 -136.76(14) . . . . ?
C4 C2 C6 C7 -44.2(2) . . . . ?
C4 C2 C6 C12 138.50(16) . . . . ?
C5 C3 C8 C9 38.25(17) . . . . ?
C5 C3 C8 C10 -140.36(14) . . . . ?
C6 C2 C3 C1 -103.11(14) . . . . ?
C6 C2 C3 C5 145.71(13) . . . . ?
C6 C2 C3 C8 8.71(19) . . . . ?
C7 C6 C12 C10 -176.25(15) . . . . ?
C7 C6 C12 C13 0.9(3) . . . . ?
C8 C10 C12 C6 7.3(2) . . . . ?
C8 C10 C12 C13 -170.03(16) . . . . ?
C9 C8 C10 C11 -2.6(2) . . . . ?
C9 C8 C10 C12 174.71(14) . . . . ?
C11 C10 C12 C6 -175.23(15) . . . . ?
C11 C10 C12 C13 7.4(2) . . . . ?
C14 C15 C16 C17 0.8(3) . . . . ?
C15 C14 C19 C18 0.7(2) . . . . ?
C15 C16 C17 C18 0.3(3) . . . . ?
C16 C17 C18 C19 -0.9(3) . . . . ?
C17 C18 C19 C14 0.4(3) . . . . ?
C19 C14 C15 C16 -1.3(3) . . . . ?
C20 N2 C21 C22 -83.37(17) . . . . ?
C20 N2 C21 C27 96.60(16) . . . . ?
C20 C29 C30 C31 1.3(2) . . . . ?
C20 C29 C30 C32 179.44(14) . . . . ?
C20 C29 C36 C35 -179.91(13) . . . . ?
C20 C29 C36 C37 -2.5(2) . . . . ?
C21 N2 C20 N1 -139.78(15) . . . . ?
C21 N2 C20 C29 41.59(18) . . . . ?
C21 C22 C24 C25 -0.5(3) . . . . ?
C22 C21 C27 C26 -1.2(2) . . . . ?
C22 C21 C27 C28 176.45(14) . . . . ?
C22 C24 C25 C26 -0.3(3) . . . . ?
C23 C22 C24 C25 178.97(17) . . . . ?
C24 C25 C26 C27 0.4(3) . . . . ?
C25 C26 C27 C21 0.3(2) . . . . ?
C25 C26 C27 C28 -177.43(16) . . . . ?
C27 C21 C22 C23 -178.18(15) . . . . ?
C27 C21 C22 C24 1.3(2) . . . . ?
C29 C30 C32 C33 -1.2(3) . . . . ?
C30 C29 C36 C35 -4.3(2) . . . . ?
C30 C29 C36 C37 173.10(14) . . . . ?
C30 C32 C33 C34 -177.96(16) . . . . ?
C30 C32 C33 C35 -0.9(2) . . . . ?
C31 C30 C32 C33 176.95(17) . . . . ?
C32 C33 C35 C36 0.4(2) . . . . ?
C33 C35 C36 C29 2.2(2) . . . . ?
C33 C35 C36 C37 -175.32(14) . . . . ?
C34 C33 C35 C36 177.46(14) . . . . ?
C36 C29 C30 C31 -174.24(16) . . . . ?
C36 C29 C30 C32 3.9(2) . . . . ?
